data_7243914
loop_
_publ_author_name
'Zhou, Lian'
'Meng, Wei'
'Sun, Lin'
'Du, Lin'
'Xuan, Xiaopeng'
'Zhang, Jun'

_publ_section_title
;
 Molecular motions of a tetraphenylethylene-derived AIEgen directly
 monitored through in situ variable temperature single crystal X-ray
 diffraction
;
_journal_issue 2
_journal_name_full CrystEngComm
_journal_page_first 231
_journal_page_last 234
_journal_paper_doi 10.1039/D1CE01441B
_journal_volume 24
_journal_year 2022
_chemical_formula_moiety 'C31 H29 N O2'
_chemical_formula_sum 'C31 H29 N O2'
_chemical_formula_weight 447.55
_space_group_crystal_system orthorhombic
_space_group_IT_number 61
_space_group_name_Hall '-P 2ac 2ab'
_space_group_name_H-M_alt 'P b c a'
_atom_sites_solution_hydrogens geom
_atom_sites_solution_primary dual
_audit_creation_date 2021-10-22
_audit_creation_method
;
Olex2 1.2-beta
(compiled 2018.05.29 svn.r3508 for OlexSys, GUI svn.r5506)
;
_audit_update_record
;
2021-11-09 deposited with the CCDC.	2021-11-12 downloaded from the CCDC.
;
_cell_angle_alpha 90
_cell_angle_beta 90
_cell_angle_gamma 90
_cell_formula_units_Z 8
_cell_length_a 17.064(2)
_cell_length_b 9.9101(12)
_cell_length_c 30.823(4)
_cell_measurement_reflns_used 3098
_cell_measurement_temperature 298
_cell_measurement_theta_max 27.356
_cell_measurement_theta_min 2.467
_cell_volume 5212.4(11)
_computing_cell_refinement 'SAINT V8.38A (?, 2016)'
_computing_data_reduction 'SAINT V8.38A (?, 2016)'
_computing_molecular_graphics 'Olex2 (Dolomanov et al., 2009)'
_computing_publication_material 'Olex2 (Dolomanov et al., 2009)'
_computing_structure_refinement 'ShelXL (Sheldrick, 2015)'
_computing_structure_solution 'ShelXT (Sheldrick, 2015)'
_diffrn_ambient_temperature 298.0
_diffrn_detector 'Bruker APEX2 area detector'
_diffrn_detector_area_resol_mean 7.9
_diffrn_detector_type 'CCD area detector'
_diffrn_measured_fraction_theta_full 0.997
_diffrn_measured_fraction_theta_max 0.995
_diffrn_measurement_device 'three-circle diffractometer'
_diffrn_measurement_device_type 'Bruker SMART APEX2 area detector'
_diffrn_measurement_method '\w and \f scans'
_diffrn_radiation_monochromator 'mirror optics'
_diffrn_radiation_probe x-ray
_diffrn_radiation_type MoK\a
_diffrn_radiation_wavelength 0.71073
_diffrn_reflns_av_R_equivalents 0.0960
_diffrn_reflns_av_unetI/netI 0.0782
_diffrn_reflns_Laue_measured_fraction_full 0.997
_diffrn_reflns_Laue_measured_fraction_max 0.995
_diffrn_reflns_limit_h_max 22
_diffrn_reflns_limit_h_min -21
_diffrn_reflns_limit_k_max 11
_diffrn_reflns_limit_k_min -12
_diffrn_reflns_limit_l_max 34
_diffrn_reflns_limit_l_min -40
_diffrn_reflns_number 27781
_diffrn_reflns_point_group_measured_fraction_full 0.997
_diffrn_reflns_point_group_measured_fraction_max 0.995
_diffrn_reflns_theta_full 25.242
_diffrn_reflns_theta_max 27.520
_diffrn_reflns_theta_min 2.387
_diffrn_source 'microfocus sealed X-ray tube'
_diffrn_source_type 'Incoatec I\ms'
_exptl_absorpt_coefficient_mu 0.070
_exptl_absorpt_correction_T_max 0.7456
_exptl_absorpt_correction_T_min 0.6645
_exptl_absorpt_correction_type multi-scan
_exptl_absorpt_process_details 'SADABS-2016/2 (Bruker,2016/2)'
_exptl_crystal_colour colourless
_exptl_crystal_colour_primary colourless
_exptl_crystal_density_diffrn 1.141
_exptl_crystal_description block
_exptl_crystal_F_000 1904
_exptl_crystal_size_max 0.16
_exptl_crystal_size_mid 0.11
_exptl_crystal_size_min 0.11
_refine_diff_density_max 0.271
_refine_diff_density_min -0.255
_refine_diff_density_rms 0.039
_refine_ls_extinction_method none
_refine_ls_goodness_of_fit_ref 1.024
_refine_ls_hydrogen_treatment constr
_refine_ls_matrix_type full
_refine_ls_number_parameters 310
_refine_ls_number_reflns 5962
_refine_ls_number_restraints 72
_refine_ls_restrained_S_all 1.089
_refine_ls_R_factor_all 0.1710
_refine_ls_R_factor_gt 0.0712
_refine_ls_shift/su_max 0.001
_refine_ls_shift/su_mean 0.000
_refine_ls_structure_factor_coef Fsqd
_refine_ls_weighting_details 'w=1/[\s^2^(Fo^2^)+(0.0848P)^2^+1.3182P] where P=(Fo^2^+2Fc^2^)/3'
_refine_ls_weighting_scheme calc
_refine_ls_wR_factor_gt 0.1615
_refine_ls_wR_factor_ref 0.2135
_reflns_Friedel_coverage 0.000
_reflns_number_gt 2705
_reflns_number_total 5962
_reflns_threshold_expression 'I > 2\s(I)'
_cod_data_source_file d1ce01441b2.cif
_cod_data_source_block 22019259298k_0m
_cod_depositor_comments 'Adding full bibliography for 7243909--7243918.cif.'
_cod_original_cell_volume 5212.5(11)
_cod_database_code 7243914
_shelx_shelxl_version_number 2018/3
_shelx_space_group_comment
;
The symmetry employed for this shelxl refinement is uniquely defined
by the following loop, which should always be used as a source of
symmetry information in preference to the above space-group names.
They are only intended as comments.
;
_olex2_refinement_description
;
1. Fixed Uiso
 At 1.2 times of:
  All C(H) groups, All N(H) groups
 At 1.5 times of:
  All C(H,H,H) groups
2. Uiso/Uaniso restraints and constraints
Uanis(C26) \\sim Ueq, Uanis(C27) \\sim Ueq, Uanis(C28) \\sim Ueq, Uanis(C29)
\\sim Ueq, Uanis(C30) \\sim Ueq, Uanis(C31) \\sim Ueq: with sigma of 0.01 and
sigma for terminal atoms of 0.02
3. Rigid body (RIGU) restrains
 C26, C27, C28, C29, C30, C31
 with sigma for 1-2 distances of 0.01 and sigma for 1-3 distances of 0.01
4.a Aromatic/amide H refined with riding coordinates:
 N1(H1), C7(H7), C9(H9), C10(H10), C11(H11), C13(H13), C14(H14), C15(H15),
 C16(H16), C17(H17), C21(H21), C22(H22), C23(H23), C24(H24), C25(H25), C27(H27),
  C28(H28), C29(H29), C30(H30), C31(H31)
4.b Idealised Me refined as rotating group:
 C1(H1A,H1B,H1C), C2(H2A,H2B,H2C), C3(H3A,H3B,H3C)
;
_olex2_submission_special_instructions 'No special instructions were received'

loop_
_space_group_symop_operation_xyz
'x, y, z'
'-x+1/2, -y, z+1/2'
'-x, y+1/2, -z+1/2'
'x+1/2, -y+1/2, -z'
'-x, -y, -z'
'x-1/2, y, -z-1/2'
'x, -y-1/2, z-1/2'
'-x-1/2, y-1/2, z'

loop_
_atom_site_label
_atom_site_type_symbol
_atom_site_fract_x
_atom_site_fract_y
_atom_site_fract_z
_atom_site_U_iso_or_equiv
_atom_site_adp_type
_atom_site_occupancy
_atom_site_site_symmetry_order
_atom_site_calc_flag
_atom_site_refinement_flags_posn
_atom_site_refinement_flags_adp
_atom_site_refinement_flags_occupancy
_atom_site_disorder_assembly
_atom_site_disorder_group
O2 O 0.73289(11) 0.82971(17) 0.74960(6) 0.0591(5) Uani 1 1 d . . . . .
O1 O 0.79508(11) 0.66687(17) 0.78815(5) 0.0574(5) Uani 1 1 d . . . . .
N1 N 0.73369(13) 0.6101(2) 0.72853(6) 0.0501(6) Uani 1 1 d . . . . .
H1 H 0.752481 0.532585 0.735592 0.060 Uiso 1 1 calc R . . . .
C1 C 0.8679(3) 0.6615(4) 0.85168(11) 0.1012(14) Uani 1 1 d . . . . .
H1A H 0.835786 0.587737 0.861236 0.152 Uiso 1 1 calc GR . . . .
H1B H 0.887613 0.709496 0.876434 0.152 Uiso 1 1 calc GR . . . .
H1C H 0.911069 0.627178 0.834989 0.152 Uiso 1 1 calc GR . . . .
C2 C 0.7484(2) 0.8067(4) 0.84707(11) 0.1027(13) Uani 1 1 d . . . . .
H2A H 0.720909 0.868780 0.828611 0.154 Uiso 1 1 calc GR . . . .
H2B H 0.763812 0.851958 0.873258 0.154 Uiso 1 1 calc GR . . . .
H2C H 0.714717 0.732283 0.854088 0.154 Uiso 1 1 calc GR . . . .
C3 C 0.8709(2) 0.8688(4) 0.80734(11) 0.0860(11) Uani 1 1 d . . . . .
H3A H 0.909977 0.832667 0.788145 0.129 Uiso 1 1 calc GR . . . .
H3B H 0.896135 0.912738 0.831334 0.129 Uiso 1 1 calc GR . . . .
H3C H 0.839183 0.932787 0.791950 0.129 Uiso 1 1 calc GR . . . .
C4 C 0.81986(18) 0.7555(3) 0.82402(8) 0.0568(8) Uani 1 1 d . . . . .
C5 C 0.75210(16) 0.7134(2) 0.75493(8) 0.0459(6) Uani 1 1 d . . . . .
C6 C 0.68728(16) 0.6134(2) 0.69066(8) 0.0473(6) Uani 1 1 d . . . . .
C7 C 0.65723(15) 0.4913(3) 0.67634(8) 0.0475(6) Uani 1 1 d . . . . .
H7 H 0.667863 0.413422 0.692120 0.057 Uiso 1 1 calc R . . . .
C8 C 0.61191(16) 0.4819(3) 0.63926(8) 0.0526(7) Uani 1 1 d . . . . .
C9 C 0.5955(2) 0.6000(3) 0.61689(10) 0.0770(10) Uani 1 1 d . . . . .
H9 H 0.564568 0.596991 0.592082 0.092 Uiso 1 1 calc R . . . .
C10 C 0.6247(2) 0.7214(3) 0.63109(11) 0.0878(12) Uani 1 1 d . . . . .
H10 H 0.613094 0.799651 0.615719 0.105 Uiso 1 1 calc R . . . .
C11 C 0.67103(19) 0.7295(3) 0.66781(10) 0.0689(9) Uani 1 1 d . . . . .
H11 H 0.690921 0.812167 0.676940 0.083 Uiso 1 1 calc R . . . .
C12 C 0.54721(16) 0.2663(3) 0.66430(8) 0.0505(7) Uani 1 1 d . . . . .
C13 C 0.58174(19) 0.1456(3) 0.67565(10) 0.0657(8) Uani 1 1 d . . . . .
H13 H 0.623536 0.113171 0.659327 0.079 Uiso 1 1 calc R . . . .
C14 C 0.5557(2) 0.0725(3) 0.71050(12) 0.0786(10) Uani 1 1 d . . . . .
H14 H 0.580038 -0.008486 0.717619 0.094 Uiso 1 1 calc R . . . .
C15 C 0.4947(2) 0.1174(4) 0.73466(11) 0.0765(10) Uani 1 1 d . . . . .
H15 H 0.476963 0.066573 0.758034 0.092 Uiso 1 1 calc R . . . .
C16 C 0.4592(2) 0.2374(3) 0.72475(10) 0.0704(9) Uani 1 1 d . . . . .
H16 H 0.417541 0.268551 0.741391 0.085 Uiso 1 1 calc R . . . .
C17 C 0.48591(18) 0.3122(3) 0.68974(10) 0.0624(8) Uani 1 1 d . . . . .
H17 H 0.462292 0.394279 0.683242 0.075 Uiso 1 1 calc R . . . .
C18 C 0.57803(16) 0.3477(3) 0.62712(8) 0.0549(7) Uani 1 1 d . . . . .
C19 C 0.57397(17) 0.2994(3) 0.58656(9) 0.0614(8) Uani 1 1 d . . . . .
C20 C 0.5269(2) 0.1753(3) 0.57701(9) 0.0652(8) Uani 1 1 d . . . . .
C21 C 0.5615(3) 0.0609(4) 0.55987(11) 0.0937(12) Uani 1 1 d . . . . .
H21 H 0.614994 0.060061 0.554124 0.112 Uiso 1 1 calc R . . . .
C22 C 0.5161(4) -0.0539(5) 0.55112(13) 0.1137(17) Uani 1 1 d . . . . .
H22 H 0.539457 -0.131661 0.540253 0.136 Uiso 1 1 calc R . . . .
C23 C 0.4386(5) -0.0504(5) 0.55859(13) 0.1187(19) Uani 1 1 d . . . . .
H23 H 0.408653 -0.126496 0.552552 0.142 Uiso 1 1 calc R . . . .
C24 C 0.4029(3) 0.0609(5) 0.57467(13) 0.1149(16) Uani 1 1 d . . . . .
H24 H 0.349088 0.061372 0.579475 0.138 Uiso 1 1 calc R . . . .
C25 C 0.4474(2) 0.1739(4) 0.58384(11) 0.0853(11) Uani 1 1 d . . . . .
H25 H 0.423013 0.250453 0.594868 0.102 Uiso 1 1 calc R . . . .
C26 C 0.61394(19) 0.3608(4) 0.54842(9) 0.0715(9) Uani 1 1 d . U . . .
C27 C 0.6918(3) 0.3944(6) 0.54924(13) 0.1390(19) Uani 1 1 d . U . . .
H27 H 0.721023 0.380732 0.574338 0.167 Uiso 1 1 calc R . . . .
C28 C 0.7274(3) 0.4492(8) 0.51252(17) 0.182(3) Uani 1 1 d . U . . .
H28 H 0.780553 0.469657 0.512937 0.219 Uiso 1 1 calc R . . . .
C29 C 0.6840(3) 0.4732(7) 0.47561(16) 0.152(2) Uani 1 1 d . U . . .
H29 H 0.707210 0.513921 0.451649 0.182 Uiso 1 1 calc R . . . .
C30 C 0.6088(3) 0.4378(5) 0.47440(12) 0.1027(13) Uani 1 1 d . U . . .
H30 H 0.579637 0.451825 0.449331 0.123 Uiso 1 1 calc R . . . .
C31 C 0.5744(2) 0.3805(3) 0.51016(9) 0.0731(9) Uani 1 1 d . U . . .
H31 H 0.522223 0.354094 0.508418 0.088 Uiso 1 1 calc R . . . .

loop_
_atom_site_aniso_label
_atom_site_aniso_U_11
_atom_site_aniso_U_22
_atom_site_aniso_U_33
_atom_site_aniso_U_23
_atom_site_aniso_U_13
_atom_site_aniso_U_12
O2 0.0758(14) 0.0330(10) 0.0686(12) 0.0013(9) -0.0056(10) -0.0053(9)
O1 0.0808(14) 0.0418(10) 0.0494(10) -0.0067(8) -0.0147(10) -0.0005(10)
N1 0.0639(15) 0.0361(11) 0.0503(12) -0.0015(9) -0.0106(11) 0.0007(10)
C1 0.156(4) 0.072(2) 0.076(2) -0.0065(19) -0.055(2) 0.005(2)
C2 0.103(3) 0.130(4) 0.075(2) -0.040(2) 0.017(2) -0.007(3)
C3 0.094(3) 0.081(2) 0.083(2) -0.0058(19) -0.012(2) -0.030(2)
C4 0.073(2) 0.0506(16) 0.0466(15) -0.0109(13) -0.0042(14) -0.0053(15)
C5 0.0532(17) 0.0391(14) 0.0453(14) 0.0014(12) 0.0027(12) -0.0063(13)
C6 0.0527(16) 0.0442(14) 0.0450(14) 0.0040(12) -0.0007(13) -0.0029(13)
C7 0.0507(16) 0.0440(14) 0.0478(15) 0.0002(11) -0.0025(12) 0.0012(12)
C8 0.0542(17) 0.0543(16) 0.0492(15) 0.0018(13) -0.0063(13) -0.0036(14)
C9 0.094(3) 0.072(2) 0.0647(19) 0.0158(17) -0.0329(18) -0.0163(19)
C10 0.118(3) 0.061(2) 0.085(2) 0.0296(18) -0.043(2) -0.020(2)
C11 0.091(2) 0.0480(17) 0.0674(19) 0.0159(15) -0.0212(17) -0.0144(16)
C12 0.0555(17) 0.0478(15) 0.0482(15) -0.0079(12) -0.0056(13) -0.0058(13)
C13 0.068(2) 0.0616(19) 0.0677(19) 0.0011(16) -0.0036(16) 0.0062(16)
C14 0.088(3) 0.063(2) 0.085(2) 0.0165(18) -0.010(2) -0.0021(19)
C15 0.088(3) 0.072(2) 0.069(2) 0.0083(17) -0.0030(19) -0.023(2)
C16 0.070(2) 0.074(2) 0.067(2) -0.0108(17) 0.0135(16) -0.0173(18)
C17 0.0632(19) 0.0542(17) 0.0698(19) -0.0069(15) 0.0029(16) 0.0000(15)
C18 0.0550(18) 0.0593(17) 0.0504(16) -0.0026(13) -0.0085(13) 0.0014(14)
C19 0.0561(18) 0.073(2) 0.0547(17) -0.0085(15) -0.0033(14) 0.0018(15)
C20 0.078(2) 0.070(2) 0.0474(16) -0.0107(15) -0.0082(15) -0.0035(18)
C21 0.132(4) 0.081(3) 0.068(2) -0.0148(19) -0.015(2) 0.017(3)
C22 0.201(6) 0.070(3) 0.070(3) -0.012(2) -0.027(3) 0.009(4)
C23 0.208(6) 0.086(3) 0.063(3) 0.000(2) -0.013(3) -0.050(4)
C24 0.131(4) 0.128(4) 0.086(3) -0.017(3) 0.000(3) -0.059(3)
C25 0.083(3) 0.095(3) 0.078(2) -0.021(2) -0.0039(19) -0.024(2)
C26 0.064(2) 0.095(2) 0.0558(18) -0.0097(17) 0.0059(16) -0.0067(18)
C27 0.085(3) 0.257(6) 0.075(3) 0.006(3) 0.001(2) -0.036(3)
C28 0.101(4) 0.333(7) 0.113(4) 0.025(4) 0.014(3) -0.076(4)
C29 0.124(4) 0.249(6) 0.082(3) 0.022(3) 0.016(3) -0.046(4)
C30 0.100(3) 0.141(4) 0.067(2) 0.001(2) 0.009(2) -0.017(3)
C31 0.077(2) 0.087(2) 0.0549(18) -0.0045(16) 0.0044(17) -0.0073(18)

loop_
_atom_type_symbol
_atom_type_description
_atom_type_scat_dispersion_real
_atom_type_scat_dispersion_imag
_atom_type_scat_source
C C 0.0033 0.0016 'International Tables Vol C Tables 4.2.6.8 and 6.1.1.4'
H H 0.0000 0.0000 'International Tables Vol C Tables 4.2.6.8 and 6.1.1.4'
N N 0.0061 0.0033 'International Tables Vol C Tables 4.2.6.8 and 6.1.1.4'
O O 0.0106 0.0060 'International Tables Vol C Tables 4.2.6.8 and 6.1.1.4'

loop_
_geom_angle_atom_site_label_1
_geom_angle_atom_site_label_2
_geom_angle_atom_site_label_3
_geom_angle
_geom_angle_site_symmetry_1
_geom_angle_site_symmetry_3
_geom_angle_publ_flag
C5 O1 C4 121.6(2) . . ?
C5 N1 H1 116.1 . . ?
C5 N1 C6 127.8(2) . . ?
C6 N1 H1 116.1 . . ?
H1A C1 H1B 109.5 . . ?
H1A C1 H1C 109.5 . . ?
H1B C1 H1C 109.5 . . ?
C4 C1 H1A 109.5 . . ?
C4 C1 H1B 109.5 . . ?
C4 C1 H1C 109.5 . . ?
H2A C2 H2B 109.5 . . ?
H2A C2 H2C 109.5 . . ?
H2B C2 H2C 109.5 . . ?
C4 C2 H2A 109.5 . . ?
C4 C2 H2B 109.5 . . ?
C4 C2 H2C 109.5 . . ?
H3A C3 H3B 109.5 . . ?
H3A C3 H3C 109.5 . . ?
H3B C3 H3C 109.5 . . ?
C4 C3 H3A 109.5 . . ?
C4 C3 H3B 109.5 . . ?
C4 C3 H3C 109.5 . . ?
O1 C4 C1 102.2(2) . . ?
O1 C4 C2 108.9(3) . . ?
O1 C4 C3 110.7(2) . . ?
C1 C4 C3 109.8(3) . . ?
C2 C4 C1 112.6(3) . . ?
C2 C4 C3 112.3(3) . . ?
O2 C5 O1 125.4(2) . . ?
O2 C5 N1 125.5(2) . . ?
O1 C5 N1 109.1(2) . . ?
C7 C6 N1 116.8(2) . . ?
C11 C6 N1 123.8(2) . . ?
C11 C6 C7 119.5(2) . . ?
C6 C7 H7 119.1 . . ?
C8 C7 C6 121.9(2) . . ?
C8 C7 H7 119.1 . . ?
C7 C8 C9 117.8(3) . . ?
C7 C8 C18 118.8(2) . . ?
C9 C8 C18 123.2(2) . . ?
C8 C9 H9 119.7 . . ?
C10 C9 C8 120.5(3) . . ?
C10 C9 H9 119.7 . . ?
C9 C10 H10 119.4 . . ?
C9 C10 C11 121.3(3) . . ?
C11 C10 H10 119.4 . . ?
C6 C11 C10 119.0(3) . . ?
C6 C11 H11 120.5 . . ?
C10 C11 H11 120.5 . . ?
C13 C12 C17 117.7(3) . . ?
C13 C12 C18 120.8(3) . . ?
C17 C12 C18 121.5(3) . . ?
C12 C13 H13 119.4 . . ?
C14 C13 C12 121.3(3) . . ?
C14 C13 H13 119.4 . . ?
C13 C14 H14 119.8 . . ?
C15 C14 C13 120.4(3) . . ?
C15 C14 H14 119.8 . . ?
C14 C15 H15 119.9 . . ?
C14 C15 C16 120.2(3) . . ?
C16 C15 H15 119.9 . . ?
C15 C16 H16 120.2 . . ?
C15 C16 C17 119.5(3) . . ?
C17 C16 H16 120.2 . . ?
C12 C17 C16 120.9(3) . . ?
C12 C17 H17 119.5 . . ?
C16 C17 H17 119.5 . . ?
C12 C18 C8 115.0(2) . . ?
C19 C18 C8 124.8(3) . . ?
C19 C18 C12 120.2(3) . . ?
C18 C19 C20 120.3(3) . . ?
C18 C19 C26 124.5(3) . . ?
C26 C19 C20 115.2(2) . . ?
C21 C20 C19 121.3(3) . . ?
C25 C20 C19 120.5(3) . . ?
C25 C20 C21 118.2(4) . . ?
C20 C21 H21 119.9 . . ?
C20 C21 C22 120.2(4) . . ?
C22 C21 H21 119.9 . . ?
C21 C22 H22 120.3 . . ?
C23 C22 C21 119.3(5) . . ?
C23 C22 H22 120.3 . . ?
C22 C23 H23 119.1 . . ?
C22 C23 C24 121.8(5) . . ?
C24 C23 H23 119.1 . . ?
C23 C24 H24 120.4 . . ?
C23 C24 C25 119.2(5) . . ?
C25 C24 H24 120.4 . . ?
C20 C25 C24 121.3(4) . . ?
C20 C25 H25 119.3 . . ?
C24 C25 H25 119.3 . . ?
C27 C26 C19 121.9(3) . . ?
C27 C26 C31 117.2(3) . . ?
C31 C26 C19 120.8(3) . . ?
C26 C27 H27 119.9 . . ?
C26 C27 C28 120.1(4) . . ?
C28 C27 H27 119.9 . . ?
C27 C28 H28 119.9 . . ?
C29 C28 C27 120.3(5) . . ?
C29 C28 H28 119.9 . . ?
C28 C29 H29 120.2 . . ?
C30 C29 C28 119.7(5) . . ?
C30 C29 H29 120.2 . . ?
C29 C30 H30 120.0 . . ?
C29 C30 C31 120.0(4) . . ?
C31 C30 H30 120.0 . . ?
C26 C31 H31 118.7 . . ?
C30 C31 C26 122.6(4) . . ?
C30 C31 H31 118.7 . . ?

loop_
_geom_bond_atom_site_label_1
_geom_bond_atom_site_label_2
_geom_bond_distance
_geom_bond_site_symmetry_2
_geom_bond_publ_flag
O2 C5 1.209(3) . ?
O1 C4 1.474(3) . ?
O1 C5 1.342(3) . ?
N1 H1 0.8600 . ?
N1 C5 1.345(3) . ?
N1 C6 1.411(3) . ?
C1 H1A 0.9600 . ?
C1 H1B 0.9600 . ?
C1 H1C 0.9600 . ?
C1 C4 1.506(4) . ?
C2 H2A 0.9600 . ?
C2 H2B 0.9600 . ?
C2 H2C 0.9600 . ?
C2 C4 1.500(5) . ?
C3 H3A 0.9600 . ?
C3 H3B 0.9600 . ?
C3 H3C 0.9600 . ?
C3 C4 1.511(4) . ?
C6 C7 1.386(3) . ?
C6 C11 1.378(4) . ?
C7 H7 0.9300 . ?
C7 C8 1.383(4) . ?
C8 C9 1.387(4) . ?
C8 C18 1.498(4) . ?
C9 H9 0.9300 . ?
C9 C10 1.374(4) . ?
C10 H10 0.9300 . ?
C10 C11 1.383(4) . ?
C11 H11 0.9300 . ?
C12 C13 1.378(4) . ?
C12 C17 1.384(4) . ?
C12 C18 1.497(4) . ?
C13 H13 0.9300 . ?
C13 C14 1.370(4) . ?
C14 H14 0.9300 . ?
C14 C15 1.354(5) . ?
C15 H15 0.9300 . ?
C15 C16 1.369(5) . ?
C16 H16 0.9300 . ?
C16 C17 1.386(4) . ?
C17 H17 0.9300 . ?
C18 C19 1.341(4) . ?
C19 C20 1.499(4) . ?
C19 C26 1.489(4) . ?
C20 C21 1.383(5) . ?
C20 C25 1.373(5) . ?
C21 H21 0.9300 . ?
C21 C22 1.402(6) . ?
C22 H22 0.9300 . ?
C22 C23 1.343(7) . ?
C23 H23 0.9300 . ?
C23 C24 1.355(7) . ?
C24 H24 0.9300 . ?
C24 C25 1.382(5) . ?
C25 H25 0.9300 . ?
C26 C27 1.371(5) . ?
C26 C31 1.373(4) . ?
C27 H27 0.9300 . ?
C27 C28 1.394(6) . ?
C28 H28 0.9300 . ?
C28 C29 1.377(7) . ?
C29 H29 0.9300 . ?
C29 C30 1.331(6) . ?
C30 H30 0.9300 . ?
C30 C31 1.372(5) . ?
C31 H31 0.9300 . ?

loop_
_geom_hbond_atom_site_label_D
_geom_hbond_atom_site_label_H
_geom_hbond_atom_site_label_A
_geom_hbond_distance_DH
_geom_hbond_distance_HA
_geom_hbond_distance_DA
_geom_hbond_angle_DHA
_geom_hbond_site_symmetry_A
_geom_hbond_publ_flag
N1 H1 O2 0.86 2.07 2.910(3) 164.6 8_755 yes
C7 H7 O2 0.93 2.59 3.343(3) 138.7 8_755 yes
